data_2312692
loop_
_publ_author_name
'Steiner, Sebastian'
'Djordjevic, Kristina'
'Bockmair, Valentin'
'Hollenw&#xe4;ger, Dirk'
'Kornath, Andreas J.'

_publ_section_title
;
 Protonated oxalyl chloride and the ClCO<sup>+</sup> cation.
;
_journal_coeditor_code YD3050
_journal_issue 12
_journal_name_full 'Acta crystallographica. Section C, Structural chemistry'
_journal_paper_doi 10.1107/S2053229624010714
_journal_volume 80
_journal_year 2024
_chemical_formula_iupac '(C2 H Cl2 O2) [Sb F6]'
_chemical_formula_moiety 'C2 H Cl2 O2 +, F6 Sb -'
_chemical_formula_sum 'C2 H Cl2 F6 O2 Sb'
_chemical_formula_weight 363.68
_chemical_name_systematic
;
(1,2-Dichloro-2-oxoethylidene)oxidanium hexafluoridoantimonate(V)
;
_space_group_crystal_system monoclinic
_space_group_IT_number 4
_space_group_name_Hall 'P 2yb'
_space_group_name_H-M_alt 'P 1 21 1'
_atom_sites_solution_hydrogens difmap
_atom_sites_solution_primary direct
_atom_sites_solution_secondary difmap
_audit_creation_method SHELXL-2019/3
_cell_angle_alpha 90
_cell_angle_beta 106.472(13)
_cell_angle_gamma 90
_cell_formula_units_Z 2
_cell_length_a 6.1616(8)
_cell_length_b 10.8379(10)
_cell_length_c 6.8805(8)
_cell_measurement_reflns_used 3114
_cell_measurement_temperature 106(2)
_cell_measurement_theta_max 29.8310
_cell_measurement_theta_min 3.0810
_cell_volume 440.61(9)
_computing_cell_refinement
;
CrysAlis PRO (Rigaku OD, 2020)
;
_computing_data_collection
;
CrysAlis PRO (Rigaku OD, 2020)
;
_computing_data_reduction
;
CrysAlis PRO (Rigaku OD, 2020)
;
_computing_molecular_graphics
;
ORTEP-3 for Windows (Farrugia, 2012)
;
_computing_publication_material
;
PLATON (Spek, 2020)
;
_computing_structure_refinement
;
SHELXL2019 (Sheldrick, 2015<i>b</i>)
;
_computing_structure_solution
;
SHELXT (Sheldrick, 2015<i>a</i>)
;
_diffrn_ambient_temperature 106(2)
_diffrn_detector 'CCD plate'
_diffrn_detector_area_resol_mean 15.9809
_diffrn_measured_fraction_theta_full 1.000
_diffrn_measured_fraction_theta_max 0.942
_diffrn_measurement_device 'CCD camera on \k-goniostat'
_diffrn_measurement_device_type 'Rigaku Xcalibur Sapphire3'
_diffrn_measurement_method '\w scans'
_diffrn_radiation_monochromator graphite
_diffrn_radiation_source 'Enhance (Mo) X-ray Source'
_diffrn_radiation_type 'Mo K\a'
_diffrn_radiation_wavelength 0.71073
_diffrn_reflns_av_R_equivalents 0.0415
_diffrn_reflns_av_unetI/netI 0.0483
_diffrn_reflns_limit_h_max 9
_diffrn_reflns_limit_h_min -9
_diffrn_reflns_limit_k_max 15
_diffrn_reflns_limit_k_min -15
_diffrn_reflns_limit_l_max 10
_diffrn_reflns_limit_l_min -10
_diffrn_reflns_number 8919
_diffrn_reflns_theta_full 25.242
_diffrn_reflns_theta_max 32.452
_diffrn_reflns_theta_min 3.087
_diffrn_source_current 40
_diffrn_source_voltage 50
_exptl_absorpt_coefficient_mu 3.801
_exptl_absorpt_correction_T_max 1.00000
_exptl_absorpt_correction_T_min 0.73695
_exptl_absorpt_correction_type multi-scan
_exptl_absorpt_process_details
;
(CrysAlis PRO; Rigaku OD, 2020)
;
_exptl_crystal_colour colourless
_exptl_crystal_density_diffrn 2.741
_exptl_crystal_density_method 'not measured'
_exptl_crystal_description plate
_exptl_crystal_F_000 336
_exptl_crystal_size_max 0.306
_exptl_crystal_size_mid 0.171
_exptl_crystal_size_min 0.118
_refine_diff_density_max 1.183
_refine_diff_density_min -0.655
_refine_ls_abs_structure_details
;
Refined as an inversion twin
;
_refine_ls_abs_structure_Flack 0.52(3)
_refine_ls_extinction_method none
_refine_ls_goodness_of_fit_ref 1.042
_refine_ls_hydrogen_treatment refxyz
_refine_ls_matrix_type full
_refine_ls_number_parameters 122
_refine_ls_number_reflns 2930
_refine_ls_number_restraints 2
_refine_ls_restrained_S_all 1.042
_refine_ls_R_factor_all 0.0364
_refine_ls_R_factor_gt 0.0302
_refine_ls_shift/su_max 0.000
_refine_ls_shift/su_mean 0.000
_refine_ls_structure_factor_coef Fsqd
_refine_ls_weighting_details 'w=1/[\s^2^(Fo^2^)+(0.0195P)^2^] where P=(Fo^2^+2Fc^2^)/3'
_refine_ls_weighting_scheme calc
_refine_ls_wR_factor_gt 0.0537
_refine_ls_wR_factor_ref 0.0570
_reflns_number_gt 2692
_reflns_number_total 2930
_reflns_threshold_expression 'I > 2\s(I)'
_cod_data_source_file yd3050.cif
_cod_data_source_block I
_cod_original_sg_symbol_H-M 'P 21'
_cod_database_code 2312692
_shelx_space_group_comment
;
The symmetry employed for this shelxl refinement is uniquely defined
by the following loop, which should always be used as a source of
symmetry information in preference to the above space-group names.
They are only intended as comments.
;
_shelx_estimated_absorpt_t_min 0.389
_shelx_estimated_absorpt_t_max 0.663

loop_
_space_group_symop_operation_xyz
'x, y, z'
'-x, y+1/2, -z'

loop_
_atom_site_type_symbol
_atom_site_label
_atom_site_fract_x
_atom_site_fract_y
_atom_site_fract_z
_atom_site_U_iso_or_equiv
_atom_site_adp_type
_atom_site_calc_flag
_atom_site_occupancy
_atom_site_disorder_assembly
_atom_site_disorder_group
Sb Sb1 0.53137(5) 0.40457(3) 0.12537(5) 0.01795(9) Uani d 1 . .
Cl Cl1 0.1619(3) 0.69867(15) 0.2994(3) 0.0292(4) Uani d 1 . .
Cl Cl2 -0.1153(3) 0.56726(18) 0.7590(3) 0.0328(4) Uani d 1 . .
F F6 0.4922(6) 0.4491(3) 0.3867(5) 0.0286(8) Uani d 1 . .
F F4 0.6527(7) 0.2572(3) 0.2457(6) 0.0384(10) Uani d 1 . .
O O1 0.2117(8) 0.5185(4) 0.5476(7) 0.0213(9) Uani d 1 . .
F F3 0.5832(7) 0.3631(3) -0.1181(6) 0.0334(9) Uani d 1 . .
F F5 0.2429(7) 0.3389(4) 0.0574(6) 0.0446(11) Uani d 1 . .
F F1 0.4165(8) 0.5572(4) 0.0299(6) 0.0433(11) Uani d 1 . .
F F2 0.8179(7) 0.4748(4) 0.2204(6) 0.0431(11) Uani d 1 . .
C C1 0.1102(12) 0.6133(6) 0.4793(9) 0.0198(13) Uani d 1 . .
O O2 -0.1927(10) 0.7435(5) 0.4961(9) 0.0382(14) Uani d 1 . .
C C2 -0.0817(11) 0.6568(6) 0.5680(10) 0.0237(14) Uani d 1 . .
H H1 0.313(9) 0.504(7) 0.490(10) 0.036 Uiso d 1 A 2

loop_
_atom_site_aniso_label
_atom_site_aniso_U_11
_atom_site_aniso_U_22
_atom_site_aniso_U_33
_atom_site_aniso_U_12
_atom_site_aniso_U_13
_atom_site_aniso_U_23
Sb1 0.01936(15) 0.01674(14) 0.01797(15) 0.0007(2) 0.00563(11) -0.0003(2)
Cl1 0.0418(10) 0.0241(8) 0.0255(8) -0.0010(7) 0.0155(7) 0.0036(6)
Cl2 0.0355(10) 0.0360(10) 0.0331(10) -0.0003(7) 0.0200(8) 0.0037(7)
F6 0.032(2) 0.035(2) 0.0212(18) 0.0070(15) 0.0107(15) -0.0026(14)
F4 0.060(3) 0.024(2) 0.027(2) 0.0170(19) 0.0054(19) 0.0026(15)
O1 0.024(2) 0.018(2) 0.024(2) 0.0005(17) 0.0105(18) -0.0030(17)
F3 0.044(2) 0.036(2) 0.0244(19) 0.0045(16) 0.0163(17) -0.0041(14)
F5 0.028(2) 0.066(3) 0.036(2) -0.0170(19) 0.0026(18) 0.006(2)
F1 0.069(3) 0.027(2) 0.035(2) 0.018(2) 0.017(2) 0.0101(17)
F2 0.033(2) 0.058(3) 0.042(2) -0.020(2) 0.0147(19) -0.013(2)
C1 0.023(3) 0.022(3) 0.013(3) -0.003(3) 0.002(2) -0.002(2)
O2 0.039(3) 0.038(3) 0.040(3) 0.017(3) 0.015(2) 0.011(3)
C2 0.018(3) 0.025(3) 0.027(3) 0.002(2) 0.004(3) -0.003(3)

loop_
_atom_type_symbol
_atom_type_description
_atom_type_scat_dispersion_real
_atom_type_scat_dispersion_imag
_atom_type_scat_source
C C 0.0033 0.0016 'International Tables Vol C Tables 4.2.6.8 and 6.1.1.4'
H H 0.0000 0.0000 'International Tables Vol C Tables 4.2.6.8 and 6.1.1.4'
O O 0.0106 0.0060 'International Tables Vol C Tables 4.2.6.8 and 6.1.1.4'
F F 0.0171 0.0103 'International Tables Vol C Tables 4.2.6.8 and 6.1.1.4'
Cl Cl 0.1484 0.1585 'International Tables Vol C Tables 4.2.6.8 and 6.1.1.4'
Sb Sb -0.5866 1.5461 'International Tables Vol C Tables 4.2.6.8 and 6.1.1.4'

loop_
_geom_angle_atom_site_label_1
_geom_angle_atom_site_label_2
_geom_angle_atom_site_label_3
_geom_angle_site_symmetry_1
_geom_angle_site_symmetry_3
_geom_angle
_geom_angle_publ_flag
F1 Sb1 F5 . . 90.6(2) ?
F1 Sb1 F3 . . 92.44(17) ?
F5 Sb1 F3 . . 94.5(2) ?
F1 Sb1 F4 . . 174.63(18) ?
F5 Sb1 F4 . . 91.05(19) ?
F3 Sb1 F4 . . 92.51(17) ?
F1 Sb1 F2 . . 89.3(2) ?
F5 Sb1 F2 . . 173.9(2) ?
F3 Sb1 F2 . . 91.58(18) ?
F4 Sb1 F2 . . 88.5(2) ?
F1 Sb1 F6 . . 88.36(16) ?
F5 Sb1 F6 . . 88.10(17) ?
F3 Sb1 F6 . . 177.29(18) ?
F4 Sb1 F6 . . 86.60(16) ?
F2 Sb1 F6 . . 85.84(17) ?
O1 C1 C2 . . 117.9(6) ?
O1 C1 Cl1 . . 125.0(6) ?
C2 C1 Cl1 . . 117.2(6) ?
O2 C2 C1 . . 119.5(7) ?
O2 C2 Cl2 . . 126.5(6) ?
C1 C2 Cl2 . . 114.0(5) ?

loop_
_geom_bond_atom_site_label_1
_geom_bond_atom_site_label_2
_geom_bond_site_symmetry_2
_geom_bond_distance
_geom_bond_publ_flag
Sb1 F1 . 1.846(4) ?
Sb1 F5 . 1.848(4) ?
Sb1 F3 . 1.848(4) ?
Sb1 F4 . 1.856(3) ?
Sb1 F2 . 1.863(4) ?
Sb1 F6 . 1.941(3) ?
Cl1 C1 . 1.647(7) ?
Cl2 C2 . 1.693(7) ?
O1 C1 . 1.225(8) ?
C1 C2 . 1.550(8) ?
O2 C2 . 1.184(8) ?

loop_
_geom_torsion_atom_site_label_1
_geom_torsion_atom_site_label_2
_geom_torsion_atom_site_label_3
_geom_torsion_atom_site_label_4
_geom_torsion_site_symmetry_1
_geom_torsion_site_symmetry_2
_geom_torsion_site_symmetry_3
_geom_torsion_site_symmetry_4
_geom_torsion
_geom_torsion_publ_flag
O1 C1 C2 O2 . . . . -175.1(7) ?
Cl1 C1 C2 O2 . . . . 4.9(8) ?
O1 C1 C2 Cl2 . . . . 2.6(7) ?
Cl1 C1 C2 Cl2 . . . . -177.4(4) ?
